data_1526148
loop_
_publ_author_name
'Gout, D.'
'Jobic, S.'
'Evain, M.'
'Brec, R.'

_publ_section_title
;
 New antimony lanthanide disulfide dibromides Ln Sb S2 Br2 (Ln = La, Ce):
 crystal and electronic structures and optical properties
;
_journal_name_full 'Journal of Solid State Chemistry'
_journal_page_first 218
_journal_page_last 226
_journal_volume 158
_journal_year 2001
_chemical_formula_sum 'Br2 Ce S2 Sb'
_chemical_name_systematic 'Ce Sb S2 Br2'
_space_group_IT_number 14
_symmetry_space_group_name_Hall '-P 2ybc'
_symmetry_space_group_name_H-M 'P 1 21/c 1'
_cell_angle_alpha 90
_cell_angle_beta 104.26
_cell_angle_gamma 90
_cell_formula_units_Z 8
_cell_length_a 8.709
_cell_length_b 9.187
_cell_length_c 17.397
_cell_volume 1349.039
_citation_journal_id_ASTM JSSCBI
_cod_data_source_file Gout_JSSCBI_2001_1544.cif
_cod_data_source_block Br2Ce1S2Sb1
_cod_original_cell_volume 1349.038
_cod_original_formula_sum 'Br2 Ce1 S2 Sb1'
_cod_database_code 1526148

loop_
_symmetry_equiv_pos_as_xyz
x,y,z
-x,y+1/2,-z+1/2
-x,-y,-z
x,-y-1/2,z-1/2

loop_
_atom_site_label
_atom_site_type_symbol
_atom_site_fract_x
_atom_site_fract_y
_atom_site_fract_z
_atom_site_occupancy
_atom_site_U_iso_or_equiv
Ce1 Ce+3 0.3865 0.8623 0.76366 1 0.0
Sb2 Sb+3 0.7296 0.0441 0.95235 1 0.0
S1 S-2 0.0737 0.3498 0.5525 1 0.0
S2 S-2 0.3396 0.1628 0.6968 1 0.0
Sb1 Sb+3 0.2739 0.1573 0.5545 1 0.0
Ce2 Ce+3 0.878 0.8668 0.75553 1 0.0
S3 S-2 0.6639 0.0628 0.8096 1 0.0
Br1 Br-1 0.5547 0.8715 0.62805 1 0.0
Br4 Br-1 0.8378 0.5575 0.6596 1 0.0
S4 S-2 0.4757 0.3486 0.5533 1 0.0
Br3 Br-1 0.157 0.6722 0.8341 1 0.0
Br2 Br-1 0.0782 0.869 0.63334 1 0.0
